data_4320339
loop_
_publ_author_name
'Thomas M. Klap\"otke'
'Burkhard Krumm'
'Peter Mayer'
'Kurt Polborn'
'Oliver P. Ruscitti'

_publ_section_title
;
 Spectroscopic and Structural Studies on Polyfluorophenyl Tellurides and
 Tellurium(IV) Dihalides
;
_journal_name_full 'Inorganic Chemistry'
_journal_page_first 5169
_journal_page_last 5176
_journal_paper_doi 10.1021/ic010149r
_journal_volume 40
_journal_year 2001
_chemical_compound_source 'provided by O. Ruscetti'
_chemical_formula_moiety 'Te2 C28 F32'
_chemical_formula_sum 'C14 F16 Te'
_chemical_formula_weight 599.72
_chemical_name_common Te-F
_space_group_IT_number 4
_symmetry_cell_setting monoclinic
_symmetry_Int_Tables_number 4
_symmetry_space_group_name_Hall 'P 2yb'
_symmetry_space_group_name_H-M 'P 1 21 1'
_atom_sites_solution_hydrogens geom
_atom_sites_solution_primary direct
_atom_sites_solution_secondary difmap
_audit_author_name 'Mayer, P.'
_audit_block_code Te_F16_C14_d121_klapoetke
_audit_creation_date 15-Dec-99
_audit_creation_method 'form98_1/compatible with shelxl97-2'
_cell_angle_alpha 90
_cell_angle_beta 114.373(9)
_cell_angle_gamma 90
_cell_formula_units_Z 4
_cell_length_a 11.8267(9)
_cell_length_b 13.0023(14)
_cell_length_c 12.0219(10)
_cell_measurement_reflns_used 5000
_cell_measurement_temperature 200(3)
_cell_measurement_theta_max 25.9
_cell_measurement_theta_min 2.5
_cell_volume 1683.9(3)
_computing_cell_refinement 'Stoe IPDS software (Darmstadt, Germany)'
_computing_data_collection 'Stoe IPDS software (Darmstadt, Germany)'
_computing_data_reduction 'Stoe IPDS software (Darmstadt, Germany)'
_computing_molecular_graphics
;ORTEP (M. N. Burnett, C. K. Johnson, ORTEP-III: Oak Ridge Thermal Ellipsoid
  Plot Program for Crystal Structure Illustrations, Oak Ridge National
  Laboratory Report ORNL-6895, 1996). Windows version (L. J. Farrugia, Univ.
  Glasgow) used --- SCHAKAL (E. Keller, University of  Freiburg (Breisgau),
  Germany, 1995).
;
_computing_publication_material
;PLATON (A. L. Spek, Acta Crystallogr, Sect. A, 1990, 46, C34, 1995 version).
--- T.B.Cohen, Pure Appl. Chem. 1996,68,2339-2359 (atomic masses).
;
_computing_structure_refinement 'SHELXL-97 (G. M. Sheldrick. University of G\"ottingen, 97-2 version)'
_computing_structure_solution 'SHELXS-97 (Sheldrick, 1990)'
_diffrn_ambient_temperature 200(3)
_diffrn_measured_fraction_theta_full 0.939
_diffrn_measured_fraction_theta_max 0.939
_diffrn_measurement_device 'image-plate area detector'
_diffrn_measurement_device_type 'Stoe IPDS'
_diffrn_measurement_method 'area detection'
_diffrn_radiation_collimation '0.5 mm collimator'
_diffrn_radiation_monochromator graphite
_diffrn_radiation_source 'fine-focus sealed tube'
_diffrn_radiation_type MoK\a
_diffrn_radiation_wavelength 0.71073
_diffrn_reflns_av_R_equivalents 0.0289
_diffrn_reflns_av_sigmaI/netI 0.0307
_diffrn_reflns_limit_h_max 14
_diffrn_reflns_limit_h_min -13
_diffrn_reflns_limit_k_max 16
_diffrn_reflns_limit_k_min -15
_diffrn_reflns_limit_l_max 14
_diffrn_reflns_limit_l_min -14
_diffrn_reflns_number 13150
_diffrn_reflns_theta_full 25.93
_diffrn_reflns_theta_max 25.93
_diffrn_reflns_theta_min 2.43
_exptl_absorpt_coefficient_mu 1.935
_exptl_absorpt_correction_T_max 0.8267
_exptl_absorpt_correction_T_min 0.5979
_exptl_absorpt_correction_type numerical
_exptl_absorpt_process_details 'XRed, rev. 1.09, Stoe (Darmstadt, Germany)'
_exptl_crystal_colour colourless
_exptl_crystal_density_diffrn 2.3657(4)
_exptl_crystal_density_method 'not measured'
_exptl_crystal_description irregular
_exptl_crystal_F_000 1120
_exptl_crystal_size_max 0.40
_exptl_crystal_size_mid 0.32
_exptl_crystal_size_min 0.11
_refine_diff_density_max 0.803
_refine_diff_density_min -0.617
_refine_diff_density_rms 0.084
_refine_ls_abs_structure_details 'Flack H D (1983), Acta Cryst. A39, 876-881'
_refine_ls_abs_structure_Flack -0.007(16)
_refine_ls_extinction_method none
_refine_ls_goodness_of_fit_ref 1.015
_refine_ls_hydrogen_treatment none
_refine_ls_matrix_type full
_refine_ls_number_parameters 559
_refine_ls_number_reflns 6150
_refine_ls_number_restraints 4
_refine_ls_restrained_S_all 1.016
_refine_ls_R_factor_all 0.0299
_refine_ls_R_factor_gt 0.0284
_refine_ls_shift/su_max 0.001
_refine_ls_shift/su_mean 0.000
_refine_ls_structure_factor_coef Fsqd
_refine_ls_weighting_scheme calc
_refine_ls_wR_factor_gt 0.0730
_refine_ls_wR_factor_ref 0.0737
_reflns_number_gt 5874
_reflns_number_total 6150
_reflns_threshold_expression >2sigma(I)
_cod_data_source_file ic010149r_1.cif
_cod_data_source_block ar
_cod_original_sg_symbol_H-M 'P 21'
_cod_database_code 4320339
_kl_diffrn_detector_area_phi_start 0.0
_kl_diffrn_detector_area_phi_end 199.5
_kl_diffrn_detector_area_phi_incr 1.5
_kl_diffrn_detector_area_expos_time 2.00_min
_kl_diffrn_detector_area_plate_dist 70.0_mm
_kl_diffrn_detector_area_eff_mos_spread 0.009
_kl_diffrn_detector_area_profile_funct dynamic
_kl_diffrn_detector_area_profile_min 23
_kl_diffrn_detector_area_profile_max 19
_kl_archive_shelxl_comment 'release 97-2'
_kl_archive_shelxl_res
;
TITL  D121  STOE IPDS measurement
CELL  0.71073   11.8267   13.0023   12.0219    90.000   114.373    90.000
ZERR  2          0.0009    0.0014    0.0010     0.000     0.009     0.000
LATT  -1
SYMM  -x, 0.5+y, -z
SFAC  TE F C
UNIT  4 64 56

L.S. 20
TEMP  -73
BOND
CONF
ACTA
FMAP 2
PLAN -50

DFIX  1.5 0.01 C44 C74
DFIX  -1.25 0.01 C74 F714
DFIX  1.25 0.01 C74 F734

WGHT    0.056400
FVAR       0.47463
MOLE   1
TE1   1    0.289412    0.581996    0.994935    11.00000    0.03152    0.03357 =
          0.02915   -0.00018    0.01298    0.00439
F1    2    0.244117    0.436507    0.966092    11.00000    0.05691    0.03389 =
          0.04574   -0.00343    0.02349    0.00761
F2    2    0.296140    0.731401    1.034782    11.00000    0.04862    0.03567 =
          0.03230   -0.00627    0.01746   -0.00401
C11   3    0.263626    0.562609    1.156380    11.00000    0.04027    0.03042 =
          0.02947    0.00558    0.01438    0.00676
C21   3    0.165982    0.510540    1.163635    11.00000    0.04752    0.03701 =
          0.02874    0.00277    0.01510    0.00594
C31   3    0.155397    0.499525    1.273098    11.00000    0.04262    0.04097 =
          0.04394    0.00889    0.01989    0.00319
C41   3    0.239030    0.543284    1.377820    11.00000    0.06537    0.04526 =
          0.03233    0.00600    0.02522    0.01443
C51   3    0.337961    0.595199    1.373331    11.00000    0.05997    0.03992 =
          0.02909   -0.00203    0.00833    0.01020
C61   3    0.353592    0.602999    1.265015    11.00000    0.04030    0.03250 =
          0.03050    0.00080    0.00980    0.00628
C71   3    0.226086    0.539744    1.498723    11.00000    0.08757    0.05668 =
          0.03743    0.00031    0.03396    0.00769
F21   2    0.076038    0.472386    1.063504    11.00000    0.04653    0.05301 =
          0.03950    0.00216    0.01366   -0.01034
F31   2    0.056754    0.444462    1.270952    11.00000    0.05803    0.07649 =
          0.06088    0.01233    0.03386   -0.00585
F51   2    0.422939    0.639524    1.471721    11.00000    0.07516    0.06656 =
          0.03350   -0.01048    0.01142   -0.00500
F61   2    0.453279    0.648493    1.263944    11.00000    0.04347    0.05970 =
          0.04383   -0.00572    0.00989   -0.00449
F711  2    0.188516    0.627362    1.519841    11.00000    0.20230    0.05161 =
          0.08879    0.00104    0.10448    0.02967
F721  2    0.321332    0.504769    1.587070    11.00000    0.12814    0.15332 =
          0.04902    0.03962    0.04970    0.05233
F731  2    0.137731    0.472578    1.495540    11.00000    0.16012    0.08645 =
          0.07540   -0.01787    0.08265   -0.04197
C12   3    0.105007    0.614058    0.874145    11.00000    0.03031    0.03394 =
          0.03002    0.00274    0.01374    0.00206
C22   3    0.022513    0.674124    0.902112    11.00000    0.04498    0.02826 =
          0.03019   -0.00112    0.01590    0.00212
C32   3   -0.091351    0.700076    0.812773    11.00000    0.04288    0.02787 =
          0.04909    0.00425    0.01747    0.00330
C42   3   -0.127413    0.669374    0.693069    11.00000    0.03806    0.03258 =
          0.04087    0.00496    0.01084   -0.00061
C52   3   -0.044675    0.610450    0.664133    11.00000    0.04227    0.03687 =
          0.02939    0.00344    0.00970   -0.00312
C62   3    0.069680    0.582091    0.756021    11.00000    0.03372    0.03298 =
          0.03087   -0.00135    0.01441   -0.00028
C72   3   -0.251740    0.697940    0.596106    11.00000    0.04237    0.04350 =
          0.05805    0.00873    0.00760    0.00488
F22   2    0.052113    0.705532    1.015787    11.00000    0.04712    0.05237 =
          0.03915   -0.00869    0.01822    0.01093
F32   2   -0.166475    0.757542    0.844769    11.00000    0.04742    0.04975 =
          0.06927   -0.00055    0.02604    0.01546
F52   2   -0.072267    0.580152    0.550847    11.00000    0.05996    0.06287 =
          0.02851   -0.00427    0.00749   -0.00397
F62   2    0.147241    0.525956    0.724967    11.00000    0.04468    0.05196 =
          0.03825   -0.00767    0.02106    0.00417
F712  2   -0.336295    0.707641    0.638685    11.00000    0.05243    0.30554 =
          0.08031   -0.01713   -0.00021    0.05067
F722  2   -0.248711    0.784339    0.546179    11.00000    0.08971    0.09435 =
          0.15243    0.07538   -0.04457   -0.01372
F732  2   -0.296526    0.630931    0.509335    11.00000    0.06914    0.09289 =
          0.09733   -0.03626   -0.02857    0.01401
TE2   1    0.336487    0.861262    0.854507    11.00000    0.03654    0.03295 =
          0.03472   -0.00180    0.01394   -0.00106
F3    2    0.436072    0.988882    0.881901    11.00000    0.05465    0.02977 =
          0.04652   -0.00266    0.01325   -0.00565
F4    2    0.277461    0.719395    0.800938    11.00000    0.05042    0.03973 =
          0.03986   -0.00326    0.02077   -0.01448
C13   3    0.326541    0.869032    0.675789    11.00000    0.04149    0.03305 =
          0.03506    0.00590    0.01584   -0.00022
C23   3    0.424953    0.882328    0.643452    11.00000    0.04474    0.02922 =
          0.04215    0.00205    0.01724   -0.00250
C33   3    0.407446    0.887736    0.524596    11.00000    0.05743    0.03281 =
          0.04166    0.00057    0.02607   -0.00268
C43   3    0.288862    0.882138    0.429466    11.00000    0.07660    0.02681 =
          0.04301   -0.00188    0.02272    0.00096
C53   3    0.190571    0.869337    0.460682    11.00000    0.05465    0.03530 =
          0.03423   -0.00564    0.00349   -0.00344
C63   3    0.209097    0.863225    0.582315    11.00000    0.04021    0.03895 =
          0.03827   -0.00192    0.00923   -0.00021
C73   3    0.267815    0.888738    0.296749    11.00000    0.09022    0.04689 =
          0.03803   -0.00362    0.02256    0.01832
F23   2    0.540891    0.887524    0.730946    11.00000    0.04008    0.05682 =
          0.05070    0.00281    0.01451   -0.01308
F33   2    0.506154    0.901230    0.499745    11.00000    0.07525    0.06569 =
          0.06555    0.00946    0.04426    0.00390
F53   2    0.074632    0.864310    0.375685    11.00000    0.06164    0.06954 =
          0.04401   -0.00516   -0.00672   -0.00009
F63   2    0.110106    0.851614    0.607894    11.00000    0.03657    0.07171 =
          0.05226    0.00295    0.01110   -0.00147
F713  2    0.360918    0.865331    0.276854    11.00000    0.13695    0.31094 =
          0.06310   -0.01098    0.05508    0.05959
F723  2    0.209859    0.962627    0.244649    11.00000    0.44200    0.14874 =
          0.08013    0.06747    0.15345    0.18787
F733  2    0.207295    0.806029    0.238858    11.00000    0.25984    0.11914 =
          0.06550   -0.02680    0.04961    0.00522
C14   3    0.507218    0.790050    0.958172    11.00000    0.03481    0.03171 =
          0.04285    0.00552    0.01601   -0.00257
C24   3    0.561994    0.820352    1.080035    11.00000    0.04819    0.04199 =
          0.03721    0.00808    0.01028   -0.00894
C34   3    0.669018    0.776096    1.160760    11.00000    0.05272    0.06706 =
          0.05525    0.02756    0.00148   -0.02035
C44   3    0.725552    0.699049    1.121049    11.00000    0.03828    0.06771 =
          0.11186    0.05073    0.02117    0.00004
C54   3    0.669082    0.668718    0.998198    11.00000    0.04356    0.04872 =
          0.12823    0.03404    0.04619    0.01536
C64   3    0.562953    0.714298    0.919782    11.00000    0.05165    0.03669 =
          0.06963    0.00642    0.03751    0.00019
C74   3    0.841996    0.648315    1.207678    11.00000    0.02980    0.11403 =
          0.19202    0.10786    0.01742    0.00325
F24   2    0.509966    0.894349    1.120391    11.00000    0.08032    0.05997 =
          0.03946   -0.00581    0.02147   -0.00007
F34   2    0.715852    0.809028    1.274718    11.00000    0.11257    0.11218 =
          0.05824    0.02825   -0.02375   -0.04851
F54   2    0.719038    0.593806    0.958703    11.00000    0.10352    0.05854 =
          0.22757    0.03662    0.11319    0.03579
F64   2    0.512333    0.682493    0.803862    11.00000    0.09392    0.04762 =
          0.07712   -0.00977    0.05658    0.00259
F714  2    0.918854    0.636936    1.165655    11.00000    0.15506    0.75749 =
          0.31265    0.42173    0.17420    0.28845
F724  2    0.828734    0.570938    1.257706    11.00000    0.06314    0.08830 =
          0.10924    0.05404   -0.00225   -0.00528
F734  2    0.908394    0.701130    1.295183    11.00000    0.12310    0.11303 =
          0.67145    0.15400   -0.23048   -0.06299
HKLF  4

REM   D121  STOE IPDS measurement
REM R1 =  0.0284 for   5874 Fo > 4sig(Fo)  and  0.0299 for all   6150 data
REM    559 parameters refined using      4 restraints

END

WGHT      0.0564      0.0000
REM Highest difference peak  0.803,  deepest hole -0.617,  1-sigma level  0.084
Q1    1   0.8823  0.7042  1.3399  11.00000  0.05    0.80
Q2    1   0.1489  0.8779  0.2133  11.00000  0.05    0.75
Q3    1   0.9319  0.6778  1.2035  11.00000  0.05    0.73
Q4    1   0.3379  0.9820  0.2962  11.00000  0.05    0.69
;

loop_
_symmetry_equiv_pos_as_xyz
'x, y, z'
'-x, y+1/2, -z'

loop_
_atom_site_label
_atom_site_type_symbol
_atom_site_fract_x
_atom_site_fract_y
_atom_site_fract_z
_atom_site_adp_type
_atom_site_occupancy
Te1 Te 0.289412 0.581996 0.994935 Uani 1.00000
F1 F 0.244117 0.436507 0.966092 Uani 1.00000
F2 F 0.296140 0.731401 1.034782 Uani 1.00000
C11 C 0.263626 0.562609 1.156380 Uani 1.00000
C21 C 0.165982 0.510540 1.163635 Uani 1.00000
C31 C 0.155397 0.499525 1.273098 Uani 1.00000
C41 C 0.239030 0.543284 1.377820 Uani 1.00000
C51 C 0.337961 0.595199 1.373331 Uani 1.00000
C61 C 0.353592 0.602999 1.265015 Uani 1.00000
C71 C 0.226086 0.539744 1.498723 Uani 1.00000
F21 F 0.076038 0.472386 1.063504 Uani 1.00000
F31 F 0.056754 0.444462 1.270952 Uani 1.00000
F51 F 0.422939 0.639524 1.471721 Uani 1.00000
F61 F 0.453279 0.648493 1.263944 Uani 1.00000
F711 F 0.188516 0.627362 1.519841 Uani 1.00000
F721 F 0.321332 0.504769 1.587070 Uani 1.00000
F731 F 0.137731 0.472578 1.495540 Uani 1.00000
C12 C 0.105007 0.614058 0.874145 Uani 1.00000
C22 C 0.022513 0.674124 0.902112 Uani 1.00000
C32 C -0.091351 0.700076 0.812773 Uani 1.00000
C42 C -0.127413 0.669374 0.693069 Uani 1.00000
C52 C -0.044675 0.610450 0.664133 Uani 1.00000
C62 C 0.069680 0.582091 0.756021 Uani 1.00000
C72 C -0.251740 0.697940 0.596106 Uani 1.00000
F22 F 0.052113 0.705532 1.015787 Uani 1.00000
F32 F -0.166475 0.757542 0.844769 Uani 1.00000
F52 F -0.072267 0.580152 0.550847 Uani 1.00000
F62 F 0.147241 0.525956 0.724967 Uani 1.0000
F712 F -0.336295 0.707641 0.638685 Uani 1.00000
F722 F -0.248711 0.784339 0.546179 Uani 1.00000
F732 F -0.296526 0.630931 0.509335 Uani 1.00000
Te2 Te 0.336487 0.861262 0.854507 Uani 1.00000
F3 F 0.436072 0.988882 0.881901 Uani 1.00000
F4 F 0.277461 0.719395 0.800938 Uani 1.00000
C13 C 0.326541 0.869032 0.675789 Uani 1.00000
C23 C 0.424953 0.882328 0.643452 Uani 1.00000
C33 C 0.407446 0.887736 0.524596 Uani 1.00000
C43 C 0.288862 0.882138 0.429466 Uani 1.00000
C53 C 0.190571 0.869337 0.460682 Uani 1.00000
C63 C 0.209097 0.863225 0.582315 Uani 1.00000
C73 C 0.267815 0.888738 0.296749 Uani 1.00000
F23 F 0.540891 0.887524 0.730946 Uani 1.00000
F33 F 0.506154 0.901230 0.499745 Uani 1.00000
F53 F 0.074632 0.864310 0.375685 Uani 1.00000
F63 F 0.110106 0.851614 0.607894 Uani 1.00000
F713 F 0.360918 0.865331 0.276854 Uani 1.00000
F723 F 0.209859 0.962627 0.244649 Uani 1.00000
F733 F 0.207295 0.806029 0.238858 Uani 1.00000
C14 C 0.507218 0.790050 0.958172 Uani 1.00000
C24 C 0.561994 0.820352 1.080035 Uani 1.00000
C34 C 0.669018 0.776096 1.160760 Uani 1.00000
C44 C 0.725552 0.699049 1.121049 Uani 1.00000
C54 C 0.669082 0.668718 0.998198 Uani 1.00000
C64 C 0.562953 0.714298 0.919782 Uani 1.00000
C74 C 0.841996 0.648315 1.207678 Uani 1.00000
F24 F 0.509966 0.894349 1.120391 Uani 1.00000
F34 F 0.715852 0.809028 1.274718 Uani 1.00000
F54 F 0.719038 0.593806 0.958703 Uani 1.00000
F64 F 0.512333 0.682493 0.803862 Uani 1.00000
F714 F 0.918854 0.636936 1.165655 Uani 1.00000
F724 F 0.828734 0.570938 1.257706 Uani 1.00000
F734 F 0.908394 0.701130 1.295183 Uani 1.00000

loop_
_atom_site_aniso_label
_atom_site_aniso_U_11
_atom_site_aniso_U_22
_atom_site_aniso_U_33
_atom_site_aniso_U_23
_atom_site_aniso_U_13
_atom_site_aniso_U_12
Te1 0.03152(17) 0.03357(14) 0.02915(13) -0.00018(11) 0.01298(11) 0.00439(12)
F1 0.057(2) 0.0339(14) 0.0457(15) -0.0034(12) 0.0235(15) 0.0076(13)
F2 0.0486(18) 0.0357(14) 0.0323(13) -0.0063(11) 0.0175(12) -0.0040(12)
C11 0.040(3) 0.030(2) 0.029(2) 0.0056(16) 0.0144(19) 0.0068(18)
C21 0.048(3) 0.037(2) 0.029(2) 0.0028(18) 0.015(2) 0.006(2)
C31 0.043(3) 0.041(2) 0.044(3) 0.009(2) 0.020(2) 0.003(2)
C41 0.065(4) 0.045(3) 0.032(3) 0.006(2) 0.025(3) 0.014(2)
C51 0.060(4) 0.040(3) 0.029(2) -0.002(2) 0.008(2) 0.010(2)
C61 0.040(3) 0.033(2) 0.031(2) 0.0008(16) 0.0098(19) 0.0063(18)
C71 0.088(5) 0.057(3) 0.037(3) 0.000(2) 0.034(3) 0.008(3)
F21 0.047(2) 0.0530(17) 0.0395(16) 0.0022(13) 0.0137(14) -0.0103(14)
F31 0.058(3) 0.076(2) 0.061(2) 0.0123(18) 0.0339(19) -0.0059(18)
F51 0.075(3) 0.067(2) 0.0335(16) -0.0105(15) 0.0114(16) -0.0050(19)
F61 0.043(2) 0.0597(19) 0.0438(17) -0.0057(14) 0.0099(14) -0.0045(15)
F711 0.202(7) 0.052(2) 0.089(3) 0.001(2) 0.104(4) 0.030(3)
F721 0.128(5) 0.153(5) 0.049(2) 0.040(3) 0.050(3) 0.052(4)
F731 0.160(6) 0.086(3) 0.075(3) -0.018(2) 0.083(4) -0.042(3)
C12 0.030(3) 0.034(2) 0.030(2) 0.0027(15) 0.0137(19) 0.0021(16)
C22 0.045(3) 0.028(2) 0.030(2) -0.0011(16) 0.016(2) 0.0021(18)
C32 0.043(3) 0.028(2) 0.049(3) 0.0042(19) 0.017(2) 0.0033(19)
C42 0.038(3) 0.033(2) 0.041(3) 0.0050(18) 0.011(2) -0.0006(19)
C52 0.042(3) 0.037(2) 0.029(2) 0.0034(16) 0.010(2) -0.0031(18)
C62 0.034(3) 0.033(2) 0.031(2) -0.001(2) 0.0144(17) 0.000(2)
C72 0.042(4) 0.044(3) 0.058(3) 0.009(2) 0.008(3) 0.005(2)
F22 0.047(2) 0.0524(17) 0.0392(16) -0.0087(13) 0.0182(14) 0.0109(14)
F32 0.047(2) 0.0498(18) 0.069(2) -0.0006(15) 0.0260(17) 0.0155(15)
F52 0.060(2) 0.0629(18) 0.0285(13) -0.0043(16) 0.0075(12) -0.0040(19)
F62 0.045(2) 0.0520(17) 0.0383(15) -0.0077(12) 0.0211(14) 0.0042(14)
F712 0.052(4) 0.306(13) 0.080(4) -0.017(5) 0.000(3) 0.051(5)
F722 0.090(5) 0.094(4) 0.152(6) 0.075(4) -0.045(4) -0.014(3)
F732 0.069(4) 0.093(3) 0.097(4) -0.036(3) -0.029(3) 0.014(3)
Te2 0.03654(19) 0.03295(14) 0.03472(15) -0.00180(12) 0.01394(12) -0.00106(13)
F3 0.055(2) 0.0298(13) 0.0465(16) -0.0027(12) 0.0133(14) -0.0056(12)
F4 0.050(2) 0.0397(15) 0.0399(15) -0.0033(12) 0.0208(14) -0.0145(13)
C13 0.041(3) 0.033(2) 0.035(2) 0.0059(19) 0.016(2) 0.000(2)
C23 0.045(3) 0.029(2) 0.042(3) 0.0021(17) 0.017(2) -0.0025(18)
C33 0.057(4) 0.033(2) 0.042(3) 0.0006(18) 0.026(3) -0.003(2)
C43 0.077(5) 0.027(3) 0.043(3) -0.0019(19) 0.023(3) 0.001(2)
C53 0.055(4) 0.035(2) 0.034(2) -0.006(2) 0.003(2) -0.003(2)
C63 0.040(3) 0.039(2) 0.038(2) -0.002(2) 0.009(2) 0.000(2)
C73 0.090(5) 0.047(3) 0.038(3) -0.004(2) 0.023(3) 0.018(3)
F23 0.0401(19) 0.0568(19) 0.0507(17) 0.0028(13) 0.0145(14) -0.0131(13)
F33 0.075(3) 0.066(2) 0.066(2) 0.0095(18) 0.044(2) 0.0039(19)
F53 0.062(2) 0.070(2) 0.0440(17) -0.0052(18) -0.0067(15) 0.000(2)
F63 0.037(2) 0.072(2) 0.0523(18) 0.0029(19) 0.0111(14) -0.0015(18)
F713 0.137(7) 0.311(13) 0.063(3) -0.011(6) 0.055(4) 0.060(8)
F723 0.442(17) 0.149(6) 0.080(4) 0.067(4) 0.153(7) 0.188(9)
F733 0.260(12) 0.119(5) 0.065(3) -0.027(3) 0.050(5) 0.005(6)
C14 0.035(3) 0.032(2) 0.043(3) 0.0055(19) 0.016(2) -0.0026(18)
C24 0.048(4) 0.042(3) 0.037(3) 0.008(2) 0.010(2) -0.009(2)
C34 0.053(5) 0.067(4) 0.055(4) 0.028(3) 0.001(3) -0.020(3)
C44 0.038(4) 0.068(4) 0.112(7) 0.051(5) 0.021(4) 0.000(3)
C54 0.044(4) 0.049(4) 0.128(7) 0.034(4) 0.046(4) 0.015(3)
C64 0.052(4) 0.037(3) 0.070(4) 0.006(2) 0.038(3) 0.000(2)
C74 0.030(5) 0.114(7) 0.192(12) 0.108(9) 0.017(6) 0.003(4)
F24 0.080(3) 0.060(2) 0.0395(17) -0.0058(14) 0.0215(18) -0.0001(18)
F34 0.113(5) 0.112(4) 0.058(3) 0.028(3) -0.024(3) -0.049(3)
F54 0.104(5) 0.059(3) 0.228(7) 0.037(4) 0.113(5) 0.036(3)
F64 0.094(3) 0.0476(18) 0.077(3) -0.0098(17) 0.057(2) 0.0026(18)
F714 0.155(10) 0.76(4) 0.313(16) 0.42(2) 0.174(12) 0.288(17)
F724 0.063(3) 0.088(3) 0.109(4) 0.054(3) -0.002(2) -0.005(3)
F734 0.123(9) 0.113(7) 0.67(3) 0.154(13) -0.230(15) -0.063(6)

loop_
_atom_type_symbol
_atom_type_description
_atom_type_scat_dispersion_real
_atom_type_scat_dispersion_imag
_atom_type_scat_source
Te Te -0.5308 1.6751 'International Tables Vol C Tables 4.2.6.8 and 6.1.1.4'
F F 0.0171 0.0103 'International Tables Vol C Tables 4.2.6.8 and 6.1.1.4'
C C 0.0033 0.0016 'International Tables Vol C Tables 4.2.6.8 and 6.1.1.4'

loop_
_exptl_crystal_face_index_h
_exptl_crystal_face_index_k
_exptl_crystal_face_index_l
_exptl_crystal_face_perp_dist
0 3 -1 0.1330
-1 -1 0 0.0830
0 0 -1 0.0210
0 0 1 0.0860
0 -2 1 0.1080
0 2 1 0.1640
-1 8 -4 0.1140
-3 0 1 0.2360
6 0 -1 0.1730

loop_
_geom_angle_atom_site_label_1
_geom_angle_atom_site_label_2
_geom_angle_atom_site_label_3
_geom_angle
_geom_angle_site_symmetry_1
_geom_angle_site_symmetry_3
_geom_angle_publ_flag
F1 Te1 F2 164.71(13) . . ?
F1 Te1 C11 85.08(16) . . ?
F2 Te1 C11 84.35(15) . . ?
F1 Te1 C12 86.52(16) . . ?
F2 Te1 C12 84.26(15) . . ?
C11 Te1 C12 99.04(18) . . ?
C21 C11 C61 117.4(4) . . ?
C21 C11 Te1 124.4(4) . . ?
C61 C11 Te1 118.2(4) . . ?
F21 C21 C11 120.4(4) . . ?
F21 C21 C31 118.1(5) . . ?
C11 C21 C31 121.5(5) . . ?
F31 C31 C41 121.8(5) . . ?
F31 C31 C21 116.8(5) . . ?
C41 C31 C21 121.4(5) . . ?
C31 C41 C51 118.3(5) . . ?
C31 C41 C71 123.2(6) . . ?
C51 C41 C71 118.4(6) . . ?
F51 C51 C41 121.6(5) . . ?
F51 C51 C61 117.3(6) . . ?
C41 C51 C61 121.2(5) . . ?
F61 C61 C51 120.3(5) . . ?
F61 C61 C11 119.7(4) . . ?
C51 C61 C11 120.1(5) . . ?
F721 C71 F711 114.3(7) . . ?
F721 C71 F731 101.6(6) . . ?
F711 C71 F731 104.6(6) . . ?
F721 C71 C41 113.9(6) . . ?
F711 C71 C41 109.9(5) . . ?
F731 C71 C41 111.9(6) . . ?
C62 C12 C22 118.4(5) . . ?
C62 C12 Te1 116.2(4) . . ?
C22 C12 Te1 125.0(4) . . ?
F22 C22 C32 119.1(4) . . ?
F22 C22 C12 120.5(4) . . ?
C32 C22 C12 120.4(4) . . ?
F32 C32 C22 117.8(5) . . ?
F32 C32 C42 120.5(5) . . ?
C22 C32 C42 121.7(5) . . ?
C32 C42 C52 118.2(5) . . ?
C32 C42 C72 121.4(5) . . ?
C52 C42 C72 120.4(5) . . ?
F52 C52 C42 121.3(5) . . ?
F52 C52 C62 118.8(5) . . ?
C42 C52 C62 119.8(5) . . ?
F62 C62 C12 120.2(4) . . ?
F62 C62 C52 118.3(4) . . ?
C12 C62 C52 121.4(5) . . ?
F722 C72 F732 107.1(7) . . ?
F722 C72 F712 105.9(8) . . ?
F732 C72 F712 104.9(7) . . ?
F722 C72 C42 111.9(6) . . ?
F732 C72 C42 113.9(5) . . ?
F712 C72 C42 112.6(6) . . ?
F3 Te2 F4 159.71(13) . . ?
F3 Te2 C14 84.87(16) . . ?
F4 Te2 C14 84.61(17) . . ?
F3 Te2 C13 84.75(17) . . ?
F4 Te2 C13 81.33(16) . . ?
C14 Te2 C13 105.2(2) . . ?
C23 C13 C63 117.3(5) . . ?
C23 C13 Te2 126.5(4) . . ?
C63 C13 Te2 116.2(4) . . ?
F23 C23 C33 119.0(5) . . ?
F23 C23 C13 119.5(5) . . ?
C33 C23 C13 121.5(5) . . ?
F33 C33 C23 118.4(5) . . ?
F33 C33 C43 120.0(5) . . ?
C23 C33 C43 121.6(6) . . ?
C53 C43 C33 117.4(5) . . ?
C53 C43 C73 120.4(6) . . ?
C33 C43 C73 122.2(6) . . ?
F53 C53 C43 121.1(5) . . ?
F53 C53 C63 118.1(6) . . ?
C43 C53 C63 120.8(5) . . ?
F63 C63 C13 120.1(4) . . ?
F63 C63 C53 118.4(5) . . ?
C13 C63 C53 121.5(5) . . ?
F723 C73 F713 116.9(9) . . ?
F723 C73 F733 108.0(9) . . ?
F713 C73 F733 91.7(8) . . ?
F723 C73 C43 114.0(5) . . ?
F713 C73 C43 114.3(6) . . ?
F733 C73 C43 109.1(6) . . ?
C64 C14 C24 118.6(6) . . ?
C64 C14 Te2 126.6(4) . . ?
C24 C14 Te2 114.6(4) . . ?
F24 C24 C34 118.5(6) . . ?
F24 C24 C14 120.1(5) . . ?
C34 C24 C14 121.4(7) . . ?
F34 C34 C24 118.1(9) . . ?
F34 C34 C44 122.3(8) . . ?
C24 C34 C44 119.7(7) . . ?
C34 C44 C54 118.4(6) . . ?
C34 C44 C74 120.9(9) . . ?
C54 C44 C74 120.7(9) . . ?
F54 C54 C64 119.6(9) . . ?
F54 C54 C44 119.7(8) . . ?
C64 C54 C44 120.7(7) . . ?
F64 C64 C54 118.6(6) . . ?
F64 C64 C14 120.3(6) . . ?
C54 C64 C14 121.1(7) . . ?
F724 C74 F714 112.1(11) . . ?
F724 C74 F734 101.9(8) . . ?
F714 C74 F734 95.8(15) . . ?
F724 C74 C44 116.1(6) . . ?
F714 C74 C44 113.3(8) . . ?
F734 C74 C44 115.4(9) . . ?

loop_
_geom_bond_atom_site_label_1
_geom_bond_atom_site_label_2
_geom_bond_distance
_geom_bond_site_symmetry_2
_geom_bond_publ_flag
Te1 F1 1.958(3) . ?
Te1 F2 1.995(3) . ?
Te1 C11 2.101(4) . ?
Te1 C12 2.104(5) . ?
C11 C21 1.372(8) . ?
C11 C61 1.402(7) . ?
C21 F21 1.330(6) . ?
C21 C31 1.380(7) . ?
C31 F31 1.360(7) . ?
C31 C41 1.364(9) . ?
C41 C51 1.371(9) . ?
C41 C71 1.524(7) . ?
C51 F51 1.327(7) . ?
C51 C61 1.392(7) . ?
C61 F61 1.324(7) . ?
C71 F721 1.271(9) . ?
C71 F711 1.286(8) . ?
C71 F731 1.350(10) . ?
C12 C62 1.369(7) . ?
C12 C22 1.395(7) . ?
C22 F22 1.327(5) . ?
C22 C32 1.374(7) . ?
C32 F32 1.333(6) . ?
C32 C42 1.380(8) . ?
C42 C52 1.395(8) . ?
C42 C72 1.498(8) . ?
C52 F52 1.323(6) . ?
C52 C62 1.397(7) . ?
C62 F62 1.340(6) . ?
C72 F722 1.281(8) . ?
C72 F732 1.293(8) . ?
C72 F712 1.304(10) . ?
Te2 F3 1.982(3) . ?
Te2 F4 1.983(3) . ?
Te2 C14 2.100(6) . ?
Te2 C13 2.105(5) . ?
C13 C23 1.382(7) . ?
C13 C63 1.382(7) . ?
C23 F23 1.342(6) . ?
C23 C33 1.358(7) . ?
C33 F33 1.331(7) . ?
C33 C43 1.399(9) . ?
C43 C53 1.371(10) . ?
C43 C73 1.512(8) . ?
C53 F53 1.331(7) . ?
C53 C63 1.389(7) . ?
C63 F63 1.336(7) . ?
C73 F723 1.196(8) . ?
C73 F713 1.257(10) . ?
C73 F733 1.320(11) . ?
C14 C64 1.367(8) . ?
C14 C24 1.392(8) . ?
C24 F24 1.336(8) . ?
C24 C34 1.364(10) . ?
C34 F34 1.319(10) . ?
C34 C44 1.394(14) . ?
C44 C54 1.403(14) . ?
C44 C74 1.494(7) . ?
C54 F54 1.325(10) . ?
C54 C64 1.356(10) . ?
C64 F64 1.335(8) . ?
C74 F724 1.215(9) . ?
C74 F714 1.218(8) . ?
C74 F734 1.230(9) . ?

loop_
_geom_torsion_atom_site_label_1
_geom_torsion_atom_site_label_2
_geom_torsion_atom_site_label_3
_geom_torsion_atom_site_label_4
_geom_torsion
_geom_torsion_site_symmetry_1
_geom_torsion_site_symmetry_2
_geom_torsion_site_symmetry_3
_geom_torsion_site_symmetry_4
_geom_torsion_publ_flag
F1 Te1 C11 C21 -43.8(4) . . . . ?
F2 Te1 C11 C21 125.1(4) . . . . ?
C12 Te1 C11 C21 41.8(4) . . . . ?
F1 Te1 C11 C61 134.4(4) . . . . ?
F2 Te1 C11 C61 -56.7(4) . . . . ?
C12 Te1 C11 C61 -140.0(4) . . . . ?
C61 C11 C21 F21 178.5(4) . . . . ?
Te1 C11 C21 F21 -3.3(7) . . . . ?
C61 C11 C21 C31 1.0(7) . . . . ?
Te1 C11 C21 C31 179.2(4) . . . . ?
F21 C21 C31 F31 4.0(7) . . . . ?
C11 C21 C31 F31 -178.5(4) . . . . ?
F21 C21 C31 C41 -175.0(5) . . . . ?
C11 C21 C31 C41 2.5(8) . . . . ?
F31 C31 C41 C51 178.2(5) . . . . ?
C21 C31 C41 C51 -2.9(8) . . . . ?
F31 C31 C41 C71 -3.5(9) . . . . ?
C21 C31 C41 C71 175.5(5) . . . . ?
C31 C41 C51 F51 -179.9(5) . . . . ?
C71 C41 C51 F51 1.7(8) . . . . ?
C31 C41 C51 C61 -0.3(8) . . . . ?
C71 C41 C51 C61 -178.7(5) . . . . ?
F51 C51 C61 F61 3.4(7) . . . . ?
C41 C51 C61 F61 -176.2(5) . . . . ?
F51 C51 C61 C11 -176.6(5) . . . . ?
C41 C51 C61 C11 3.8(7) . . . . ?
C21 C11 C61 F61 176.0(4) . . . . ?
Te1 C11 C61 F61 -2.3(6) . . . . ?
C21 C11 C61 C51 -4.0(7) . . . . ?
Te1 C11 C61 C51 177.7(4) . . . . ?
C31 C41 C71 F721 126.5(8) . . . . ?
C51 C41 C71 F721 -55.1(9) . . . . ?
C31 C41 C71 F711 -103.8(8) . . . . ?
C51 C41 C71 F711 74.5(8) . . . . ?
C31 C41 C71 F731 12.0(9) . . . . ?
C51 C41 C71 F731 -169.7(6) . . . . ?
F1 Te1 C12 C62 -63.9(4) . . . . ?
F2 Te1 C12 C62 128.3(4) . . . . ?
C11 Te1 C12 C62 -148.3(4) . . . . ?
F1 Te1 C12 C22 123.5(4) . . . . ?
F2 Te1 C12 C22 -44.3(4) . . . . ?
C11 Te1 C12 C22 39.0(4) . . . . ?
C62 C12 C22 F22 179.0(4) . . . . ?
Te1 C12 C22 F22 -8.5(6) . . . . ?
C62 C12 C22 C32 0.1(7) . . . . ?
Te1 C12 C22 C32 172.6(4) . . . . ?
F22 C22 C32 F32 1.0(7) . . . . ?
C12 C22 C32 F32 179.9(4) . . . . ?
F22 C22 C32 C42 -179.8(5) . . . . ?
C12 C22 C32 C42 -0.9(7) . . . . ?
F32 C32 C42 C52 179.2(5) . . . . ?
C22 C32 C42 C52 0.1(7) . . . . ?
F32 C32 C42 C72 -0.9(8) . . . . ?
C22 C32 C42 C72 180.0(5) . . . . ?
C32 C42 C52 F52 -178.7(5) . . . . ?
C72 C42 C52 F52 1.4(8) . . . . ?
C32 C42 C52 C62 1.6(7) . . . . ?
C72 C42 C52 C62 -178.3(5) . . . . ?
C22 C12 C62 F62 178.7(4) . . . . ?
Te1 C12 C62 F62 5.5(6) . . . . ?
C22 C12 C62 C52 1.6(7) . . . . ?
Te1 C12 C62 C52 -171.6(4) . . . . ?
F52 C52 C62 F62 0.6(7) . . . . ?
C42 C52 C62 F62 -179.6(4) . . . . ?
F52 C52 C62 C12 177.8(5) . . . . ?
C42 C52 C62 C12 -2.5(8) . . . . ?
C32 C42 C72 F722 88.8(8) . . . . ?
C52 C42 C72 F722 -91.2(8) . . . . ?
C32 C42 C72 F732 -149.5(6) . . . . ?
C52 C42 C72 F732 30.4(9) . . . . ?
C32 C42 C72 F712 -30.3(9) . . . . ?
C52 C42 C72 F712 149.6(8) . . . . ?
F3 Te2 C13 C23 49.9(5) . . . . ?
F4 Te2 C13 C23 -115.2(5) . . . . ?
C14 Te2 C13 C23 -33.3(5) . . . . ?
F3 Te2 C13 C63 -128.0(4) . . . . ?
F4 Te2 C13 C63 66.8(4) . . . . ?
C14 Te2 C13 C63 148.8(4) . . . . ?
C63 C13 C23 F23 -179.4(4) . . . . ?
Te2 C13 C23 F23 2.6(7) . . . . ?
C63 C13 C23 C33 -1.1(8) . . . . ?
Te2 C13 C23 C33 -179.0(4) . . . . ?
F23 C23 C33 F33 -2.1(7) . . . . ?
C13 C23 C33 F33 179.6(5) . . . . ?
F23 C23 C33 C43 179.6(4) . . . . ?
C13 C23 C33 C43 1.3(7) . . . . ?
F33 C33 C43 C53 -179.3(5) . . . . ?
C23 C33 C43 C53 -1.0(8) . . . . ?
F33 C33 C43 C73 1.3(7) . . . . ?
C23 C33 C43 C73 179.6(5) . . . . ?
C33 C43 C53 F53 179.3(5) . . . . ?
C73 C43 C53 F53 -1.2(8) . . . . ?
C33 C43 C53 C63 0.6(8) . . . . ?
C73 C43 C53 C63 -180.0(5) . . . . ?
C23 C13 C63 F63 -179.2(5) . . . . ?
Te2 C13 C63 F63 -1.1(7) . . . . ?
C23 C13 C63 C53 0.7(8) . . . . ?
Te2 C13 C63 C53 178.8(4) . . . . ?
F53 C53 C63 F63 0.7(8) . . . . ?
C43 C53 C63 F63 179.4(5) . . . . ?
F53 C53 C63 C13 -179.3(5) . . . . ?
C43 C53 C63 C13 -0.5(9) . . . . ?
C53 C43 C73 F723 65.0(11) . . . . ?
C33 C43 C73 F723 -115.6(11) . . . . ?
C53 C43 C73 F713 -156.9(9) . . . . ?
C33 C43 C73 F713 22.5(10) . . . . ?
C53 C43 C73 F733 -55.9(9) . . . . ?
C33 C43 C73 F733 123.5(8) . . . . ?
F3 Te2 C14 C64 -118.1(5) . . . . ?
F4 Te2 C14 C64 44.5(5) . . . . ?
C13 Te2 C14 C64 -35.0(5) . . . . ?
F3 Te2 C14 C24 66.5(4) . . . . ?
F4 Te2 C14 C24 -130.9(4) . . . . ?
C13 Te2 C14 C24 149.6(4) . . . . ?
C64 C14 C24 F24 179.9(5) . . . . ?
Te2 C14 C24 F24 -4.3(6) . . . . ?
C64 C14 C24 C34 -0.1(8) . . . . ?
Te2 C14 C24 C34 175.7(5) . . . . ?
F24 C24 C34 F34 -0.2(9) . . . . ?
C14 C24 C34 F34 179.7(6) . . . . ?
F24 C24 C34 C44 -179.7(6) . . . . ?
C14 C24 C34 C44 0.2(9) . . . . ?
F34 C34 C44 C54 179.9(6) . . . . ?
C24 C34 C44 C54 -0.6(10) . . . . ?
F34 C34 C44 C74 1.2(10) . . . . ?
C24 C34 C44 C74 -179.3(6) . . . . ?
C34 C44 C54 F54 -178.2(6) . . . . ?
C74 C44 C54 F54 0.5(10) . . . . ?
C34 C44 C54 C64 0.9(10) . . . . ?
C74 C44 C54 C64 179.6(6) . . . . ?
F54 C54 C64 F64 -0.6(9) . . . . ?
C44 C54 C64 F64 -179.7(6) . . . . ?
F54 C54 C64 C14 178.3(6) . . . . ?
C44 C54 C64 C14 -0.7(10) . . . . ?
C24 C14 C64 F64 179.3(5) . . . . ?
Te2 C14 C64 F64 4.0(8) . . . . ?
C24 C14 C64 C54 0.3(8) . . . . ?
Te2 C14 C64 C54 -174.9(5) . . . . ?
C34 C44 C74 F724 91.6(12) . . . . ?
C54 C44 C74 F724 -87.1(12) . . . . ?
C34 C44 C74 F714 -136.6(15) . . . . ?
C54 C44 C74 F714 44.8(17) . . . . ?
C34 C44 C74 F734 -27.6(14) . . . . ?
C54 C44 C74 F734 153.8(12) . . . . ?

loop_
_cod_related_entry_id
_cod_related_entry_database
_cod_related_entry_code
1 ChemSpider 30661099
